data_4347952
loop_
_publ_author_name
'Pedrick, Elizabeth A.'
'Schultz, Jason W.'
'Wu, Guang'
'Mirica, Liviu M.'
'Hayton, Trevor W.'

_publ_section_title
;
 Perturbation of the O-U-O Angle in Uranyl by Coordination to a
 12-Membered Macrocycle.
;
_journal_issue 11
_journal_name_full 'Inorganic chemistry'
_journal_page_first 5693
_journal_page_last 5701
_journal_paper_doi 10.1021/acs.inorgchem.6b00799
_journal_volume 55
_journal_year 2016
_chemical_formula_sum 'C18 H19 Cl2 N6 O2 U'
_chemical_formula_weight 660.32
_space_group_IT_number 11
_space_group_name_Hall '-P 2yb'
_space_group_name_H-M_alt 'P 1 21/m 1'
_symmetry_cell_setting monoclinic
_symmetry_space_group_name_H-M 'P 1 21/m 1'
_atom_sites_solution_hydrogens geom
_atom_sites_solution_primary direct
_atom_sites_solution_secondary difmap
_audit_creation_method SHELXL-97
_cell_angle_alpha 90.00
_cell_angle_beta 112.981(3)
_cell_angle_gamma 90.00
_cell_formula_units_Z 2
_cell_length_a 8.3513(5)
_cell_length_b 15.0623(9)
_cell_length_c 9.9039(6)
_cell_measurement_reflns_used 6994
_cell_measurement_temperature 100(2)
_cell_measurement_theta_max 51.3
_cell_measurement_theta_min 33.4
_cell_volume 1146.94(12)
_computing_structure_refinement 'SHELXL-97 (Sheldrick, 2008)'
_computing_structure_solution 'SHELXS-97 (Sheldrick, 2008)'
_diffrn_ambient_temperature 100(2)
_diffrn_measured_fraction_theta_full 0.999
_diffrn_measured_fraction_theta_max 0.999
_diffrn_measurement_device_type 'Bruker Kappa APEX II'
_diffrn_measurement_method omega-scan
_diffrn_radiation_monochromator graphite
_diffrn_radiation_source 'fine-focus sealed tube'
_diffrn_radiation_type MoK\a
_diffrn_radiation_wavelength 0.71073
_diffrn_reflns_av_R_equivalents 0.0000
_diffrn_reflns_av_sigmaI/netI 0.0271
_diffrn_reflns_limit_h_max 9
_diffrn_reflns_limit_h_min -10
_diffrn_reflns_limit_k_max 18
_diffrn_reflns_limit_k_min 0
_diffrn_reflns_limit_l_max 12
_diffrn_reflns_limit_l_min 0
_diffrn_reflns_number 2451
_diffrn_reflns_theta_full 26.37
_diffrn_reflns_theta_max 26.37
_diffrn_reflns_theta_min 2.23
_exptl_absorpt_coefficient_mu 7.334
_exptl_absorpt_correction_T_max 0.693
_exptl_absorpt_correction_T_min 0.346
_exptl_absorpt_correction_type multi-scan
_exptl_absorpt_process_details SADABS
_exptl_crystal_colour yellow_orange
_exptl_crystal_density_diffrn 1.912
_exptl_crystal_density_method 'not measured'
_exptl_crystal_description block
_exptl_crystal_F_000 622
_exptl_crystal_size_max 0.15
_exptl_crystal_size_mid 0.15
_exptl_crystal_size_min 0.05
_refine_diff_density_max 3.015
_refine_diff_density_min -1.765
_refine_diff_density_rms 0.191
_refine_ls_extinction_method none
_refine_ls_goodness_of_fit_ref 1.107
_refine_ls_hydrogen_treatment constr
_refine_ls_matrix_type full
_refine_ls_number_parameters 147
_refine_ls_number_reflns 2451
_refine_ls_number_restraints 0
_refine_ls_restrained_S_all 1.107
_refine_ls_R_factor_all 0.0314
_refine_ls_R_factor_gt 0.0286
_refine_ls_shift/su_max 0.000
_refine_ls_shift/su_mean 0.000
_refine_ls_structure_factor_coef Fsqd
_refine_ls_weighting_details 'calc w=1/[\s^2^(Fo^2^)+(0.0309P)^2^+10.0805P] where P=(Fo^2^+2Fc^2^)/3'
_refine_ls_weighting_scheme calc
_refine_ls_wR_factor_gt 0.0764
_refine_ls_wR_factor_ref 0.0774
_reflns_number_gt 2279
_reflns_number_total 2451
_reflns_threshold_expression >2sigma(I)
_cod_data_source_file ic6b00799_si_001.cif
_cod_data_source_block complex_1
_cod_original_cell_volume 1146.93(12)
_cod_original_sg_symbol_H-M P21/m
_cod_database_code 4347952

loop_
_symmetry_equiv_pos_as_xyz
'x, y, z'
'-x, y+1/2, -z'
'-x, -y, -z'
'x, -y-1/2, z'

loop_
_atom_site_label
_atom_site_type_symbol
_atom_site_fract_x
_atom_site_fract_y
_atom_site_fract_z
_atom_site_U_iso_or_equiv
_atom_site_adp_type
_atom_site_occupancy
_atom_site_symmetry_multiplicity
_atom_site_calc_flag
_atom_site_refinement_flags
U1 U 0.48030(3) 0.7500 0.43841(3) 0.01041(10) Uani 1 2 d S
Cl1 Cl 0.5932(2) 0.88500(9) 0.63816(15) 0.0222(3) Uani 1 1 d .
O2 O 0.2904(7) 0.7500 0.4779(8) 0.0251(10) Uani 1 2 d S
N1 N 0.4887(8) 0.7500 0.1748(7) 0.0108(12) Uani 1 2 d S
N3 N 0.1884(8) 0.7500 0.1956(7) 0.0156(13) Uani 1 2 d S
N2 N 0.3969(6) 0.6030(3) 0.2893(5) 0.0133(9) Uani 1 1 d .
H2 H 0.4486 0.6162 0.3831 0.016 Uiso 1 1 calc R
O1 O 0.7001(7) 0.7500 0.4526(7) 0.0251(10) Uani 1 2 d S
C6 C 0.4889(7) 0.6732(4) 0.1069(7) 0.0177(11) Uani 1 1 d .
C3 C 0.1180(7) 0.6733(4) 0.1307(7) 0.0173(11) Uani 1 1 d .
C5 C 0.4905(8) 0.5909(4) 0.1918(7) 0.0186(12) Uani 1 1 d .
H5A H 0.4361 0.5418 0.1226 0.022 Uiso 1 1 calc R
H5B H 0.6125 0.5740 0.2512 0.022 Uiso 1 1 calc R
C4 C 0.2064(7) 0.5907(4) 0.2133(7) 0.0185(12) Uani 1 1 d .
H4A H 0.1568 0.5755 0.2863 0.022 Uiso 1 1 calc R
H4B H 0.1831 0.5405 0.1436 0.022 Uiso 1 1 calc R
C7 C 0.4893(8) 0.6706(4) -0.0321(7) 0.0219(13) Uani 1 1 d .
H7 H 0.4906 0.6153 -0.0779 0.026 Uiso 1 1 calc R
N4 N 0.8417(8) 0.4868(4) 0.1744(8) 0.0380(14) Uani 1 1 d .
C2 C -0.0255(7) 0.6705(4) 0.0000(8) 0.0243(13) Uani 1 1 d .
H2A H -0.0736 0.6154 -0.0437 0.029 Uiso 1 1 calc R
C8 C 0.4879(11) 0.7500 -0.1046(11) 0.0232(18) Uani 1 2 d S
H8 H 0.4861 0.7500 -0.2011 0.028 Uiso 1 2 calc SR
C1 C -0.0980(10) 0.7500 -0.0662(11) 0.0245(19) Uani 1 2 d S
H1 H -0.1967 0.7500 -0.1564 0.029 Uiso 1 2 calc SR
C9 C 0.8897(9) 0.4372(6) 0.2649(10) 0.0397(18) Uani 1 1 d .
C10A C 0.963(2) 0.3928(12) 0.418(2) 0.043(4) Uani 0.50 1 d P
C10B C 0.935(2) 0.3497(15) 0.339(2) 0.049(5) Uani 0.50 1 d P

loop_
_atom_site_aniso_label
_atom_site_aniso_U_11
_atom_site_aniso_U_22
_atom_site_aniso_U_33
_atom_site_aniso_U_23
_atom_site_aniso_U_13
_atom_site_aniso_U_12
U1 0.01397(15) 0.00606(14) 0.01082(15) 0.000 0.00442(10) 0.000
Cl1 0.0385(8) 0.0097(6) 0.0132(6) -0.0016(5) 0.0042(6) -0.0012(6)
O2 0.0149(19) 0.022(2) 0.045(3) 0.000 0.0186(19) 0.000
N1 0.016(3) 0.002(3) 0.014(3) 0.000 0.006(2) 0.000
N3 0.012(3) 0.015(3) 0.022(4) 0.000 0.008(3) 0.000
N2 0.016(2) 0.010(2) 0.013(2) -0.0015(18) 0.0039(17) -0.0005(17)
O1 0.0149(19) 0.022(2) 0.045(3) 0.000 0.0186(19) 0.000
C6 0.016(3) 0.012(3) 0.028(3) 0.002(2) 0.012(2) 0.002(2)
C3 0.015(3) 0.010(3) 0.030(3) -0.004(2) 0.012(2) -0.004(2)
C5 0.027(3) 0.009(3) 0.025(3) -0.001(2) 0.015(2) 0.004(2)
C4 0.017(3) 0.009(3) 0.027(3) -0.001(2) 0.006(2) -0.004(2)
C7 0.023(3) 0.014(3) 0.036(4) -0.002(2) 0.018(3) 0.003(2)
N4 0.027(3) 0.031(3) 0.058(4) 0.002(3) 0.020(3) -0.003(3)
C2 0.013(3) 0.017(3) 0.044(4) -0.004(3) 0.012(3) -0.003(2)
C8 0.021(4) 0.023(5) 0.033(5) 0.000 0.018(4) 0.000
C1 0.007(3) 0.021(5) 0.041(5) 0.000 0.005(3) 0.000
C9 0.024(3) 0.038(4) 0.065(5) 0.011(4) 0.026(3) 0.001(3)
C10A 0.054(10) 0.037(9) 0.042(10) -0.004(8) 0.024(8) 0.004(8)
C10B 0.041(9) 0.061(13) 0.049(11) 0.034(10) 0.023(8) 0.018(9)

loop_
_atom_type_symbol
_atom_type_description
_atom_type_scat_dispersion_real
_atom_type_scat_dispersion_imag
_atom_type_scat_source
C C 0.0033 0.0016 'International Tables Vol C Tables 4.2.6.8 and 6.1.1.4'
H H 0.0000 0.0000 'International Tables Vol C Tables 4.2.6.8 and 6.1.1.4'
N N 0.0061 0.0033 'International Tables Vol C Tables 4.2.6.8 and 6.1.1.4'
O O 0.0106 0.0060 'International Tables Vol C Tables 4.2.6.8 and 6.1.1.4'
Cl Cl 0.1484 0.1585 'International Tables Vol C Tables 4.2.6.8 and 6.1.1.4'
U U -9.6767 9.6646 'International Tables Vol C Tables 4.2.6.8 and 6.1.1.4'

loop_
_geom_angle_atom_site_label_1
_geom_angle_atom_site_label_2
_geom_angle_atom_site_label_3
_geom_angle
_geom_angle_site_symmetry_1
_geom_angle_site_symmetry_3
O2 U1 O1 164.1(3) . .
O2 U1 N2 93.48(15) . 4_575
O1 U1 N2 94.82(15) . 4_575
O2 U1 N2 93.48(15) . .
O1 U1 N2 94.82(15) . .
N2 U1 N2 116.7(2) 4_575 .
O2 U1 N1 126.1(3) . .
O1 U1 N1 69.8(3) . .
N2 U1 N1 62.81(11) 4_575 .
N2 U1 N1 62.81(11) . .
O2 U1 N3 67.6(3) . .
O1 U1 N3 128.3(3) . .
N2 U1 N3 62.70(11) 4_575 .
N2 U1 N3 62.70(11) . .
N1 U1 N3 58.48(19) . .
O2 U1 Cl1 85.75(15) . .
O1 U1 Cl1 83.66(15) . .
N2 U1 Cl1 73.62(10) 4_575 .
N2 U1 Cl1 169.67(10) . .
N1 U1 Cl1 125.51(6) . .
N3 U1 Cl1 125.90(6) . .
O2 U1 Cl1 85.75(15) . 4_575
O1 U1 Cl1 83.66(15) . 4_575
N2 U1 Cl1 169.67(10) 4_575 4_575
N2 U1 Cl1 73.62(10) . 4_575
N1 U1 Cl1 125.51(6) . 4_575
N3 U1 Cl1 125.90(6) . 4_575
Cl1 U1 Cl1 96.05(6) . 4_575
C6 N1 C6 119.6(7) . 4_575
C6 N1 U1 120.2(3) . .
C6 N1 U1 120.2(3) 4_575 .
C3 N3 C3 119.0(7) . 4_575
C3 N3 U1 120.4(3) . .
C3 N3 U1 120.4(3) 4_575 .
C5 N2 C4 113.0(4) . .
C5 N2 U1 112.6(3) . .
C4 N2 U1 113.1(3) . .
C5 N2 H2 123.5 . .
C4 N2 H2 123.5 . .
U1 N2 H2 45.3 . .
N1 C6 C7 121.9(5) . .
N1 C6 C5 115.8(5) . .
C7 C6 C5 122.3(5) . .
N3 C3 C2 122.3(6) . .
N3 C3 C4 114.8(5) . .
C2 C3 C4 122.9(5) . .
N2 C5 C6 112.1(4) . .
N2 C5 H5A 109.2 . .
C6 C5 H5A 109.2 . .
N2 C5 H5B 109.2 . .
C6 C5 H5B 109.2 . .
H5A C5 H5B 107.9 . .
N2 C4 C3 111.9(4) . .
N2 C4 H4A 109.2 . .
C3 C4 H4A 109.2 . .
N2 C4 H4B 109.2 . .
C3 C4 H4B 109.2 . .
H4A C4 H4B 107.9 . .
C6 C7 C8 119.1(6) . .
C6 C7 H7 120.4 . .
C8 C7 H7 120.4 . .
C3 C2 C1 118.4(6) . .
C3 C2 H2A 120.8 . .
C1 C2 H2A 120.8 . .
C7 C8 C7 118.4(8) . 4_575
C7 C8 H8 120.8 . .
C7 C8 H8 120.8 4_575 .
C2 C1 C2 119.6(8) . 4_575
C2 C1 H1 120.2 . .
C2 C1 H1 120.2 4_575 .
N4 C9 C10B 159.2(12) . .
N4 C9 C10A 163.5(11) . .
C10B C9 C10A 37.4(9) . .

loop_
_geom_bond_atom_site_label_1
_geom_bond_atom_site_label_2
_geom_bond_distance
_geom_bond_site_symmetry_2
U1 O2 1.776(5) .
U1 O1 1.785(5) .
U1 N2 2.601(5) 4_575
U1 N2 2.601(5) .
U1 N1 2.639(6) .
U1 N3 2.674(7) .
U1 Cl1 2.7352(14) .
U1 Cl1 2.7352(14) 4_575
N1 C6 1.338(7) .
N1 C6 1.338(7) 4_575
N3 C3 1.341(6) .
N3 C3 1.341(6) 4_575
N2 C5 1.472(7) .
N2 C4 1.482(7) .
N2 H2 0.8800 .
C6 C7 1.379(8) .
C6 C5 1.495(8) .
C3 C2 1.379(9) .
C3 C4 1.514(8) .
C5 H5A 0.9900 .
C5 H5B 0.9900 .
C4 H4A 0.9900 .
C4 H4B 0.9900 .
C7 C8 1.393(8) .
C7 H7 0.9500 .
N4 C9 1.113(10) .
C2 C1 1.385(8) .
C2 H2A 0.9500 .
C8 C7 1.393(8) 4_575
C8 H8 0.9500 .
C1 C2 1.385(8) 4_575
C1 H1 0.9500 .
C9 C10B 1.483(19) .
C9 C10A 1.55(2) .
